data_7060766
loop_
_publ_author_name
'Ol'shevskaya, Valentina A.'
'Alpatova, Victoria M.'
'Makarenkov, Anton V.'
'Kononova, Elena G.'
'Smol&#x2019;yakov, Alexander F.'
'Peregudov, Alexander S.'
'Rys, Evgeny G.'

_publ_section_title
;
 Synthesis of maleimide-functionalized carboranes and their utility in
 Michael addition reactions
;
_journal_issue 27
_journal_name_full 'New Journal of Chemistry'
_journal_page_first 12159
_journal_page_last 12167
_journal_paper_doi 10.1039/D1NJ02499J
_journal_volume 45
_journal_year 2021
_chemical_formula_moiety 'C6 H12 B10 Br N O2'
_chemical_formula_sum 'C6 H12 B10 Br N O2'
_chemical_formula_weight 318.314
_space_group_crystal_system monoclinic
_space_group_IT_number 14
_space_group_name_Hall '-P 2yn'
_space_group_name_H-M_alt 'P 1 21/n 1'
_symmetry_Int_Tables_number 14
_audit_creation_date 2021-06-09
_audit_creation_method
;
Olex2 1.5-dev
(compiled 2021.06.01 svn.r985b505f for OlexSys, GUI svn.r6225)
;
_audit_update_record
;
2021-06-10 deposited with the CCDC.	2021-06-18 downloaded from the CCDC.
;
_cell_angle_alpha 90
_cell_angle_beta 106.708(5)
_cell_angle_gamma 90
_cell_formula_units_Z 8
_cell_length_a 13.8948(14)
_cell_length_b 9.0438(10)
_cell_length_c 22.866(2)
_cell_measurement_reflns_used 9969
_cell_measurement_temperature 120
_cell_measurement_theta_max 28.615
_cell_measurement_theta_min 2.437
_cell_volume 2752.1(5)
_computing_cell_refinement 'SAINT V8.40A (?, 2016)'
_computing_data_reduction 'SAINT V8.40A (?, 2016)'
_computing_molecular_graphics 'Olex2 1.5-dev (Dolomanov et al., 2009)'
_computing_publication_material 'Olex2 1.5-dev (Dolomanov et al., 2009)'
_computing_structure_refinement 'olex2.refine 1.5-dev (Bourhis et al., 2015)'
_computing_structure_solution 'ShelXT (Sheldrick, 2015)'
_diffrn_ambient_temperature 120.00
_diffrn_detector_area_resol_mean 8
_diffrn_measured_fraction_theta_full 0.9994
_diffrn_measured_fraction_theta_max 0.9994
_diffrn_measurement_device_type 'Bruker SMART APEX CCD area detector'
_diffrn_measurement_method '\w and \f scans'
_diffrn_radiation_type 'Mo K\a'
_diffrn_radiation_wavelength 0.71073
_diffrn_reflns_av_R_equivalents 0.0500
_diffrn_reflns_av_unetI/netI 0.0376
_diffrn_reflns_Laue_measured_fraction_full 0.9994
_diffrn_reflns_Laue_measured_fraction_max 0.9994
_diffrn_reflns_limit_h_max 19
_diffrn_reflns_limit_h_min -19
_diffrn_reflns_limit_k_max 12
_diffrn_reflns_limit_k_min -12
_diffrn_reflns_limit_l_max 31
_diffrn_reflns_limit_l_min -31
_diffrn_reflns_number 52755
_diffrn_reflns_point_group_measured_fraction_full 0.9994
_diffrn_reflns_point_group_measured_fraction_max 0.9994
_diffrn_reflns_theta_full 25.2417
_diffrn_reflns_theta_max 26.00
_diffrn_reflns_theta_min 1.55
_exptl_absorpt_coefficient_mu 2.973
_exptl_absorpt_correction_T_max 0.781
_exptl_absorpt_correction_T_min 0.586
_exptl_absorpt_correction_type multi-scan
_exptl_crystal_colour colourless
_exptl_crystal_colour_primary colourless
_exptl_crystal_density_diffrn 1.537
_exptl_crystal_description needle
_exptl_crystal_F_000 1246.739
_exptl_crystal_size_max 0.34
_exptl_crystal_size_mid 0.15
_exptl_crystal_size_min 0.08
_refine_diff_density_max 1.2972
_refine_diff_density_min -0.4542
_refine_diff_density_rms 0.0787
_refine_ls_d_res_high 0.8107
_refine_ls_d_res_low 13.1780
_refine_ls_extinction_coef 0.00089(18)
_refine_ls_extinction_expression Fc^*^=kFc[1+0.001xFc^2^\l^3^/sin(2\q)]^-1/4^
_refine_ls_goodness_of_fit_ref 1.0373
_refine_ls_hydrogen_treatment constr
_refine_ls_matrix_type full
_refine_ls_number_constraints 24
_refine_ls_number_parameters 434
_refine_ls_number_reflns 5407
_refine_ls_number_restraints 0
_refine_ls_restrained_S_all 1.0373
_refine_ls_R_factor_all 0.0338
_refine_ls_R_factor_gt 0.0254
_refine_ls_shift/su_max -0.0003
_refine_ls_shift/su_mean 0.0000
_refine_ls_structure_factor_coef Fsqd
_refine_ls_weighting_details 'w=1/[\s^2^(Fo^2^)+(0.0316P)^2^+1.2817P] where P=(Fo^2^+2Fc^2^)/3'
_refine_ls_weighting_scheme calc
_refine_ls_wR_factor_gt 0.0608
_refine_ls_wR_factor_ref 0.0638
_reflns_Friedel_coverage 0.0
_reflns_limit_h_max 12
_reflns_limit_h_min -17
_reflns_limit_k_max 11
_reflns_limit_k_min 0
_reflns_limit_l_max 28
_reflns_limit_l_min -11
_reflns_number_gt 4617
_reflns_number_total 5407
_reflns_threshold_expression I>=2u(I)
_cod_data_source_file d1nj02499j2.cif
_cod_data_source_block kta
_cod_depositor_comments 'Adding full bibliography for 7060766--7060768.cif.'
_cod_original_sg_symbol_Hall '-P 2ybc (x-z,y,z)'
_cod_database_code 7060766
_olex2_refinement_description
;
1. Fixed Uiso
 At 1.2 times of:
  All B(H) groups, All C(H) groups
;
_olex2_submission_special_instructions 'No special instructions were received'

loop_
_space_group_symop_id
_space_group_symop_operation_xyz
1 x,y,z
2 -x+1/2,y+1/2,-z+1/2
3 -x,-y,-z
4 x-1/2,-y-1/2,z-1/2

loop_
_atom_site_label
_atom_site_type_symbol
_atom_site_fract_x
_atom_site_fract_y
_atom_site_fract_z
_atom_site_U_iso_or_equiv
_atom_site_adp_type
_atom_site_occupancy
_atom_site_refinement_flags_posn
Br20 Br 0.485860(18) 0.34665(2) 0.451887(9) 0.03034(8) Uani 1.000000 .
Br1 Br 0.939374(16) 0.29674(3) 0.466930(9) 0.02962(8) Uani 1.000000 .
O18A O 0.31923(10) 0.40325(16) 0.32165(6) 0.0214(3) Uani 1.000000 .
O18B O 1.08131(10) 0.41194(16) 0.28151(6) 0.0240(3) Uani 1.000000 .
O19B O 0.80202(10) 0.24066(15) 0.32919(6) 0.0210(3) Uani 1.000000 .
N13A N 0.42329(11) 0.31242(16) 0.26566(7) 0.0138(3) Uani 1.000000 .
O19A O 0.56860(10) 0.21803(16) 0.24750(6) 0.0219(3) Uani 1.000000 .
N13B N 0.92488(11) 0.32277(16) 0.28538(7) 0.0142(3) Uani 1.000000 .
C8A C 0.23375(14) 0.3562(2) 0.18562(9) 0.0142(4) Uani 1.000000 .
H8A H 0.2069(16) 0.327(2) 0.2181(10) 0.0170(5) Uiso 1.000000 R
C7A C 0.28360(14) 0.2220(2) 0.15522(9) 0.0159(4) Uani 1.000000 .
H7A H 0.2823(15) 0.126(2) 0.1739(10) 0.0191(5) Uiso 1.000000 R
C4B C 0.79795(13) 0.4272(2) 0.17394(9) 0.0140(4) Uani 1.000000 .
H4B H 0.7933(15) 0.518(2) 0.1955(9) 0.0168(5) Uiso 1.000000 R
C15B C 1.04620(15) 0.3772(2) 0.37890(9) 0.0186(4) Uani 1.000000 .
H15B H 1.1088(16) 0.409(2) 0.4063(10) 0.0223(5) Uiso 1.000000 R
C15A C 0.48874(15) 0.3157(2) 0.37207(9) 0.0169(4) Uani 1.000000 .
C16B C 0.96512(14) 0.3269(2) 0.39226(9) 0.0175(4) Uani 1.000000 .
C17B C 0.88465(14) 0.2895(2) 0.33380(9) 0.0159(4) Uani 1.000000 .
C17A C 0.52389(14) 0.2599(2) 0.28279(9) 0.0152(4) Uani 1.000000 .
C9B C 0.74512(14) 0.2813(2) 0.19405(9) 0.0152(4) Uani 1.000000 .
H9B H 0.7112(16) 0.296(2) 0.2238(10) 0.0182(5) Uiso 1.000000 R
C14B C 1.02516(14) 0.3761(2) 0.31075(9) 0.0169(4) Uani 1.000000 .
C14A C 0.39781(14) 0.3509(2) 0.31930(9) 0.0160(4) Uani 1.000000 .
B3A B 0.36293(15) 0.3520(2) 0.20250(10) 0.0130(4) Uani 1.000000 .
C16A C 0.56235(15) 0.2650(2) 0.35105(9) 0.0173(4) Uani 1.000000 .
H16A H 0.6290(17) 0.238(2) 0.3730(10) 0.0207(5) Uiso 1.000000 R
B1A B 0.39026(16) 0.4801(2) 0.15041(10) 0.0149(4) Uani 1.000000 .
H1A H 0.4594(15) 0.536(2) 0.1637(9) 0.0179(5) Uiso 1.000000 R
B6B B 0.86293(18) 0.2629(3) 0.09083(11) 0.0208(5) Uani 1.000000 .
H6B H 0.9068(16) 0.260(2) 0.0561(10) 0.0249(6) Uiso 1.000000 R
B10B B 0.68752(17) 0.3637(2) 0.12392(10) 0.0177(5) Uani 1.000000 .
H10B H 0.6198(15) 0.434(2) 0.1189(9) 0.0213(5) Uiso 1.000000 R
B3B B 0.87477(15) 0.2919(2) 0.21958(10) 0.0138(4) Uani 1.000000 .
B12B B 0.69644(17) 0.1666(2) 0.13344(11) 0.0186(5) Uani 1.000000 .
H12B H 0.6273(16) 0.108(2) 0.1307(10) 0.0224(6) Uiso 1.000000 R
B11B B 0.72790(17) 0.2531(3) 0.07072(11) 0.0196(5) Uani 1.000000 .
H11B H 0.6817(16) 0.243(2) 0.0234(10) 0.0235(6) Uiso 1.000000 R
B8B B 0.81077(17) 0.1217(2) 0.19129(11) 0.0178(5) Uani 1.000000 .
H8B H 0.8120(15) 0.035(2) 0.2253(10) 0.0214(6) Uiso 1.000000 R
B6A B 0.32939(16) 0.4172(3) 0.07408(10) 0.0177(5) Uani 1.000000 .
H6A H 0.3626(15) 0.435(2) 0.0371(9) 0.0213(5) Uiso 1.000000 R
B4A B 0.29434(16) 0.5226(2) 0.18547(10) 0.0145(4) Uani 1.000000 .
H4A H 0.2979(15) 0.600(2) 0.2231(9) 0.0174(5) Uiso 1.000000 R
B11A B 0.26334(17) 0.2485(3) 0.07856(10) 0.0195(5) Uani 1.000000 .
H11A H 0.2534(16) 0.152(2) 0.0493(10) 0.0234(6) Uiso 1.000000 R
B2A B 0.38312(16) 0.2852(2) 0.13285(10) 0.0160(4) Uani 1.000000 .
H2A H 0.4437(16) 0.214(2) 0.1332(10) 0.0191(5) Uiso 1.000000 R
B5B B 0.79081(16) 0.4230(3) 0.09819(10) 0.0179(5) Uani 1.000000 .
H5B H 0.7854(15) 0.529(2) 0.0746(9) 0.0215(6) Uiso 1.000000 R
B9A B 0.17534(16) 0.4841(2) 0.13173(10) 0.0176(5) Uani 1.000000 .
H9A H 0.1113(15) 0.539(2) 0.1370(9) 0.0211(5) Uiso 1.000000 R
B5A B 0.27392(17) 0.5632(2) 0.10631(10) 0.0177(5) Uani 1.000000 .
H5A H 0.2670(16) 0.674(2) 0.0898(10) 0.0212(5) Uiso 1.000000 R
B2B B 0.91422(17) 0.1822(2) 0.16564(11) 0.0180(5) Uani 1.000000 .
H2B H 0.9853(16) 0.130(2) 0.1797(10) 0.0217(6) Uiso 1.000000 R
B7B B 0.80338(17) 0.1038(3) 0.11202(11) 0.0204(5) Uani 1.000000 .
H7B H 0.8051(16) -0.007(2) 0.0924(10) 0.0245(6) Uiso 1.000000 R
B10A B 0.19545(17) 0.4198(3) 0.06226(11) 0.0193(5) Uani 1.000000 .
H10A H 0.1415(16) 0.437(2) 0.0201(10) 0.0231(6) Uiso 1.000000 R
B1B B 0.90529(16) 0.3803(2) 0.15668(10) 0.0149(4) Uani 1.000000 .
H1B H 0.9648(15) 0.455(2) 0.1666(9) 0.0179(5) Uiso 1.000000 R
B12A B 0.16766(17) 0.2902(3) 0.11366(11) 0.0190(5) Uani 1.000000 .
H12A H 0.1047(16) 0.219(2) 0.1102(10) 0.0228(6) Uiso 1.000000 R

loop_
_atom_site_aniso_label
_atom_site_aniso_U_11
_atom_site_aniso_U_22
_atom_site_aniso_U_33
_atom_site_aniso_U_12
_atom_site_aniso_U_13
_atom_site_aniso_U_23
Br20 0.04122(15) 0.03374(14) 0.01315(11) 0.00732(10) 0.00319(9) -0.00351(9)
Br1 0.02868(13) 0.04282(15) 0.01638(12) -0.00339(10) 0.00495(9) 0.00534(9)
O18A 0.0196(7) 0.0265(8) 0.0196(7) 0.0055(6) 0.0078(6) -0.0022(6)
O18B 0.0136(7) 0.0337(8) 0.0256(8) -0.0039(6) 0.0069(6) 0.0007(6)
O19B 0.0183(7) 0.0236(7) 0.0221(8) -0.0067(6) 0.0073(6) 0.0027(6)
N13A 0.0123(8) 0.0156(8) 0.0141(8) 0.0013(6) 0.0045(6) 0.0003(6)
O19A 0.0134(7) 0.0298(8) 0.0244(8) 0.0018(6) 0.0084(6) 0.0013(6)
N13B 0.0115(8) 0.0134(8) 0.0173(9) -0.0011(6) 0.0034(7) 0.0028(6)
C8A 0.0124(9) 0.0153(9) 0.0163(10) 0.0002(7) 0.0065(8) 0.0017(8)
C7A 0.0164(10) 0.0134(10) 0.0176(10) -0.0007(8) 0.0044(8) -0.0011(8)
C4B 0.0128(9) 0.0122(9) 0.0170(10) 0.0007(7) 0.0044(8) 0.0011(8)
C15B 0.0137(10) 0.0172(10) 0.0216(11) 0.0017(8) -0.0002(8) -0.0002(8)
C15A 0.0223(10) 0.0113(9) 0.0156(10) -0.0018(8) 0.0029(8) -0.0004(7)
C16B 0.0186(10) 0.0145(10) 0.0177(10) 0.0027(8) 0.0027(8) 0.0031(7)
C17B 0.0180(10) 0.0118(9) 0.0174(10) 0.0021(8) 0.0044(8) 0.0030(7)
C17A 0.0130(9) 0.0111(9) 0.0204(10) -0.0025(7) 0.0030(8) 0.0015(8)
C9B 0.0123(9) 0.0163(10) 0.0178(10) -0.0020(7) 0.0056(8) 0.0001(8)
C14B 0.0114(9) 0.0152(10) 0.0224(10) 0.0021(7) 0.0021(8) 0.0014(8)
C14A 0.0189(10) 0.0128(9) 0.0163(10) -0.0023(8) 0.0049(8) -0.0002(7)
B3A 0.0114(10) 0.0106(10) 0.0181(11) -0.0012(8) 0.0059(8) -0.0010(8)
C16A 0.0165(10) 0.0116(9) 0.0196(10) -0.0009(8) -0.0014(8) -0.0010(8)
B1A 0.0143(11) 0.0155(11) 0.0162(11) -0.0020(8) 0.0062(9) 0.0015(8)
B6B 0.0210(12) 0.0224(12) 0.0207(12) 0.0018(9) 0.0086(10) -0.0026(10)
B10B 0.0144(11) 0.0193(11) 0.0176(11) -0.0007(9) 0.0017(9) -0.0002(9)
B3B 0.0105(10) 0.0120(10) 0.0198(11) 0.0010(8) 0.0058(9) 0.0013(8)
B12B 0.0154(11) 0.0179(11) 0.0219(12) -0.0027(9) 0.0041(9) -0.0037(9)
B11B 0.0185(11) 0.0204(11) 0.0191(12) -0.0004(9) 0.0044(9) -0.0028(9)
B8B 0.0172(11) 0.0119(11) 0.0243(12) -0.0004(8) 0.0059(9) -0.0008(9)
B6A 0.0164(11) 0.0227(12) 0.0148(11) 0.0010(9) 0.0057(9) 0.0015(9)
B4A 0.0140(10) 0.0125(10) 0.0173(11) 0.0014(8) 0.0050(9) 0.0018(8)
B11A 0.0198(11) 0.0222(12) 0.0154(11) -0.0011(9) 0.0033(9) -0.0024(9)
B2A 0.0167(11) 0.0176(11) 0.0147(11) 0.0012(9) 0.0064(9) -0.0015(9)
B5B 0.0155(11) 0.0214(12) 0.0167(11) -0.0001(9) 0.0044(9) 0.0018(9)
B9A 0.0140(11) 0.0180(11) 0.0212(12) 0.0038(9) 0.0059(9) 0.0053(9)
B5A 0.0192(11) 0.0162(11) 0.0186(11) 0.0005(9) 0.0071(9) 0.0046(9)
B2B 0.0172(11) 0.0161(11) 0.0226(12) 0.0015(9) 0.0084(10) -0.0019(9)
B7B 0.0189(12) 0.0184(11) 0.0232(12) -0.0002(9) 0.0049(10) -0.0038(10)
B10A 0.0160(11) 0.0235(12) 0.0169(11) -0.0003(9) 0.0026(9) 0.0042(9)
B1B 0.0128(10) 0.0164(11) 0.0171(11) -0.0013(8) 0.0067(9) 0.0024(9)
B12A 0.0132(11) 0.0215(12) 0.0204(12) -0.0017(9) 0.0019(9) 0.0009(9)

loop_
_atom_type_symbol
_atom_type_scat_dispersion_real
_atom_type_scat_dispersion_imag
_atom_type_scat_Cromer_Mann_a1
_atom_type_scat_Cromer_Mann_a2
_atom_type_scat_Cromer_Mann_a3
_atom_type_scat_Cromer_Mann_a4
_atom_type_scat_Cromer_Mann_b1
_atom_type_scat_Cromer_Mann_b2
_atom_type_scat_Cromer_Mann_b3
_atom_type_scat_Cromer_Mann_b4
_atom_type_scat_Cromer_Mann_c
_atom_type_scat_source
_atom_type_scat_dispersion_source
B 0.00141 0.00067 2.05450 1.33260 1.09790 0.70680 23.21850 1.02100 60.34980 0.14030 -0.1932000070810318 'International Tables Volume C Table 6.1.1.4 (pp. 500-502)' 'Henke, Gullikson and Davis, At. Data and Nucl. Data Tables, 1993, 54, 2'
Br -0.28346 2.55990 17.17890 5.23580 5.63770 3.98510 2.17230 16.57960 0.26090 41.43280 2.955699920654297 'International Tables Volume C Table 6.1.1.4 (pp. 500-502)' 'Henke, Gullikson and Davis, At. Data and Nucl. Data Tables, 1993, 54, 2'
C 0.00347 0.00161 2.31000 1.02000 1.58860 0.86500 20.84390 10.20750 0.56870 51.65120 0.21559999883174896 'International Tables Volume C Table 6.1.1.4 (pp. 500-502)' 'Henke, Gullikson and Davis, At. Data and Nucl. Data Tables, 1993, 54, 2'
H 0.00000 0.00000 0.49300 0.32291 0.14019 0.04081 10.51090 26.12570 3.14236 57.79970 0.0030380000825971365 'International Tables Volume C Table 6.1.1.4 (pp. 500-502)' 'Henke, Gullikson and Davis, At. Data and Nucl. Data Tables, 1993, 54, 2'
N 0.00653 0.00323 12.21260 3.13220 2.01250 1.16630 0.00570 9.89330 28.99750 0.58260 -11.529000282287598 'International Tables Volume C Table 6.1.1.4 (pp. 500-502)' 'Henke, Gullikson and Davis, At. Data and Nucl. Data Tables, 1993, 54, 2'
O 0.01158 0.00611 3.04850 2.28680 1.54630 0.86700 13.27710 5.70110 0.32390 32.90890 0.2508000135421753 'International Tables Volume C Table 6.1.1.4 (pp. 500-502)' 'Henke, Gullikson and Davis, At. Data and Nucl. Data Tables, 1993, 54, 2'

loop_
_geom_angle_atom_site_label_1
_geom_angle_atom_site_label_2
_geom_angle_atom_site_label_3
_geom_angle
_geom_angle_site_symmetry_1
_geom_angle_site_symmetry_3
_geom_angle_publ_flag
C14A N13A C17A 108.35(15) . . ?
B3A N13A C17A 125.64(15) . . ?
B3A N13A C14A 124.74(15) . . ?
C14B N13B C17B 108.29(15) . . ?
B3B N13B C17B 125.25(15) . . ?
B3B N13B C14B 126.16(16) . . ?
C7A C8A H8A 115.5(12) . . ?
B3A C8A H8A 115.6(13) . . ?
B3A C8A C7A 62.71(11) . . ?
B4A C8A H8A 122.6(12) . . ?
B4A C8A C7A 112.17(14) . . ?
B4A C8A B3A 62.76(11) . . ?
B9A C8A H8A 122.1(12) . . ?
B9A C8A C7A 111.31(15) . . ?
B9A C8A B3A 115.00(15) . . ?
B9A C8A B4A 62.63(12) . . ?
B12A C8A H8A 114.9(12) . . ?
B12A C8A C7A 61.35(12) . . ?
B12A C8A B3A 115.83(15) . . ?
B12A C8A B4A 114.95(15) . . ?
B12A C8A B9A 62.66(12) . . ?
H7A C7A C8A 114.2(12) . . ?
B3A C7A C8A 60.80(11) . . ?
B3A C7A H7A 114.5(12) . . ?
B11A C7A C8A 111.35(15) . . ?
B11A C7A H7A 124.0(13) . . ?
B11A C7A B3A 115.24(15) . . ?
B2A C7A C8A 110.82(14) . . ?
B2A C7A H7A 123.5(12) . . ?
B2A C7A B3A 62.64(12) . . ?
B2A C7A B11A 63.53(13) . . ?
B12A C7A C8A 62.06(12) . . ?
B12A C7A H7A 115.4(12) . . ?
B12A C7A B3A 114.82(15) . . ?
B12A C7A B11A 62.26(13) . . ?
B12A C7A B2A 115.01(15) . . ?
C9B C4B H4B 116.1(12) . . ?
B10B C4B H4B 116.2(12) . . ?
B10B C4B C9B 62.22(12) . . ?
B3B C4B H4B 114.0(12) . . ?
B3B C4B C9B 61.14(11) . . ?
B3B C4B B10B 115.77(14) . . ?
B5B C4B H4B 122.7(12) . . ?
B5B C4B C9B 111.53(15) . . ?
B5B C4B B10B 62.56(12) . . ?
B5B C4B B3B 115.84(15) . . ?
B1B C4B H4B 121.3(12) . . ?
B1B C4B C9B 110.95(14) . . ?
B1B C4B B10B 115.75(15) . . ?
B1B C4B B3B 62.68(12) . . ?
B1B C4B B5B 63.79(12) . . ?
C16B C15B H15B 128.5(13) . . ?
C14B C15B H15B 123.3(13) . . ?
C14B C15B C16B 108.14(17) . . ?
C14A C15A Br20 120.28(14) . . ?
C16A C15A Br20 129.99(16) . . ?
C16A C15A C14A 109.73(17) . . ?
C15B C16B Br1 131.27(16) . . ?
C17B C16B Br1 119.26(14) . . ?
C17B C16B C15B 109.47(17) . . ?
N13B C17B O19B 126.33(18) . . ?
C16B C17B O19B 127.01(18) . . ?
C16B C17B N13B 106.66(15) . . ?
O19A C17A N13A 124.95(17) . . ?
C16A C17A N13A 107.75(16) . . ?
C16A C17A O19A 127.30(18) . . ?
H9B C9B C4B 116.5(13) . . ?
B10B C9B C4B 61.38(12) . . ?
B10B C9B H9B 114.3(13) . . ?
B3B C9B C4B 62.79(11) . . ?
B3B C9B H9B 115.9(13) . . ?
B3B C9B B10B 116.46(15) . . ?
B12B C9B C4B 111.48(15) . . ?
B12B C9B H9B 120.6(13) . . ?
B12B C9B B10B 62.78(13) . . ?
B12B C9B B3B 116.03(15) . . ?
B8B C9B C4B 112.38(14) . . ?
B8B C9B H9B 121.8(13) . . ?
B8B C9B B10B 115.73(15) . . ?
B8B C9B B3B 63.05(12) . . ?
B8B C9B B12B 63.27(13) . . ?
N13B C14B O18B 125.07(18) . . ?
C15B C14B O18B 127.49(18) . . ?
C15B C14B N13B 107.44(16) . . ?
N13A C14A O18A 126.24(18) . . ?
C15A C14A O18A 127.44(18) . . ?
C15A C14A N13A 106.31(15) . . ?
C8A B3A N13A 118.80(15) . . ?
C7A B3A N13A 120.96(15) . . ?
C7A B3A C8A 56.49(11) . . ?
B1A B3A N13A 129.52(16) . . ?
B1A B3A C8A 104.17(14) . . ?
B1A B3A C7A 103.95(15) . . ?
B4A B3A N13A 122.16(16) . . ?
B4A B3A C8A 58.64(11) . . ?
B4A B3A C7A 104.00(14) . . ?
B4A B3A B1A 59.85(12) . . ?
B2A B3A N13A 126.11(16) . . ?
B2A B3A C8A 103.08(14) . . ?
B2A B3A C7A 57.30(11) . . ?
B2A B3A B1A 60.57(12) . . ?
B2A B3A B4A 107.75(15) . . ?
C17A C16A C15A 107.83(17) . . ?
H16A C16A C15A 129.1(13) . . ?
H16A C16A C17A 123.0(13) . . ?
H1A B1A B3A 118.3(11) . . ?
B6A B1A B3A 108.19(15) . . ?
B6A B1A H1A 124.6(11) . . ?
B4A B1A B3A 60.55(11) . . ?
B4A B1A H1A 120.4(11) . . ?
B4A B1A B6A 107.50(15) . . ?
B2A B1A B3A 60.27(11) . . ?
B2A B1A H1A 121.4(11) . . ?
B2A B1A B6A 59.64(12) . . ?
B2A B1A B4A 108.06(14) . . ?
B5A B1A B3A 108.40(14) . . ?
B5A B1A H1A 124.0(11) . . ?
B5A B1A B6A 59.59(12) . . ?
B5A B1A B4A 59.76(12) . . ?
B5A B1A B2A 107.40(15) . . ?
B11B B6B H6B 123.5(11) . . ?
B5B B6B H6B 120.6(11) . . ?
B5B B6B B11B 59.67(12) . . ?
B2B B6B H6B 120.7(11) . . ?
B2B B6B B11B 108.69(16) . . ?
B2B B6B B5B 108.40(15) . . ?
B7B B6B H6B 123.8(11) . . ?
B7B B6B B11B 60.15(13) . . ?
B7B B6B B5B 107.95(16) . . ?
B7B B6B B2B 60.51(13) . . ?
B1B B6B H6B 119.1(11) . . ?
B1B B6B B11B 108.00(15) . . ?
B1B B6B B5B 60.16(12) . . ?
B1B B6B B2B 60.03(12) . . ?
B1B B6B B7B 108.23(16) . . ?
C9B B10B C4B 56.40(11) . . ?
H10B B10B C4B 116.1(11) . . ?
H10B B10B C9B 119.4(11) . . ?
B12B B10B C4B 103.44(15) . . ?
B12B B10B C9B 57.72(12) . . ?
B12B B10B H10B 127.4(11) . . ?
B11B B10B C4B 104.12(15) . . ?
B11B B10B C9B 103.68(15) . . ?
B11B B10B H10B 132.2(11) . . ?
B11B B10B B12B 60.14(13) . . ?
B5B B10B C4B 58.16(12) . . ?
B5B B10B C9B 103.43(15) . . ?
B5B B10B H10B 121.9(11) . . ?
B5B B10B B12B 107.72(16) . . ?
B5B B10B B11B 60.20(13) . . ?
C4B B3B N13B 119.81(15) . . ?
C9B B3B N13B 119.33(16) . . ?
C9B B3B C4B 56.08(11) . . ?
B8B B3B N13B 124.11(16) . . ?
B8B B3B C4B 103.23(14) . . ?
B8B B3B C9B 58.19(11) . . ?
B2B B3B N13B 130.77(16) . . ?
B2B B3B C4B 103.36(15) . . ?
B2B B3B C9B 103.45(15) . . ?
B2B B3B B8B 59.71(12) . . ?
B1B B3B N13B 125.06(16) . . ?
B1B B3B C4B 57.21(11) . . ?
B1B B3B C9B 102.53(15) . . ?
B1B B3B B8B 107.32(15) . . ?
B1B B3B B2B 60.35(12) . . ?
B10B B12B C9B 59.51(12) . . ?
H12B B12B C9B 118.7(11) . . ?
H12B B12B B10B 116.6(11) . . ?
B11B B12B C9B 104.65(15) . . ?
B11B B12B B10B 59.63(13) . . ?
B11B B12B H12B 125.7(11) . . ?
B8B B12B C9B 58.66(12) . . ?
B8B B12B B10B 109.21(15) . . ?
B8B B12B H12B 120.9(11) . . ?
B8B B12B B11B 108.66(16) . . ?
B7B B12B C9B 104.43(15) . . ?
B7B B12B B10B 108.43(16) . . ?
B7B B12B H12B 128.6(11) . . ?
B7B B12B B11B 60.43(13) . . ?
B7B B12B B8B 60.06(13) . . ?
B10B B11B B6B 107.88(16) . . ?
B12B B11B B6B 107.00(16) . . ?
B12B B11B B10B 60.23(12) . . ?
H11B B11B B6B 122.0(11) . . ?
H11B B11B B10B 120.7(11) . . ?
H11B B11B B12B 123.2(11) . . ?
B5B B11B B6B 60.04(12) . . ?
B5B B11B B10B 59.83(12) . . ?
B5B B11B B12B 107.49(16) . . ?
B5B B11B H11B 120.4(11) . . ?
B7B B11B B6B 59.74(13) . . ?
B7B B11B B10B 108.20(16) . . ?
B7B B11B B12B 59.54(13) . . ?
B7B B11B H11B 123.2(11) . . ?
B7B B11B B5B 107.91(16) . . ?
B3B B8B C9B 58.76(11) . . ?
B12B B8B C9B 58.07(12) . . ?
B12B B8B B3B 108.15(15) . . ?
H8B B8B C9B 118.3(11) . . ?
H8B B8B B3B 116.7(11) . . ?
H8B B8B B12B 120.8(11) . . ?
B2B B8B C9B 103.89(15) . . ?
B2B B8B B3B 59.72(12) . . ?
B2B B8B B12B 108.25(16) . . ?
B2B B8B H8B 126.8(11) . . ?
B7B B8B C9B 103.66(15) . . ?
B7B B8B B3B 108.58(15) . . ?
B7B B8B B12B 59.65(13) . . ?
B7B B8B H8B 129.4(11) . . ?
B7B B8B B2B 60.90(13) . . ?
H6A B6A B1A 121.6(11) . . ?
B11A B6A B1A 108.57(15) . . ?
B11A B6A H6A 120.4(11) . . ?
B2A B6A B1A 60.33(12) . . ?
B2A B6A H6A 120.1(11) . . ?
B2A B6A B11A 60.10(12) . . ?
B5A B6A B1A 60.36(12) . . ?
B5A B6A H6A 123.0(11) . . ?
B5A B6A B11A 108.35(15) . . ?
B5A B6A B2A 108.56(15) . . ?
B10A B6A B1A 108.58(15) . . ?
B10A B6A H6A 122.2(11) . . ?
B10A B6A B11A 59.84(12) . . ?
B10A B6A B2A 108.10(15) . . ?
B10A B6A B5A 60.27(12) . . ?
B3A B4A C8A 58.60(11) . . ?
B1A B4A C8A 103.95(14) . . ?
B1A B4A B3A 59.60(11) . . ?
H4A B4A C8A 117.7(11) . . ?
H4A B4A B3A 118.3(11) . . ?
H4A B4A B1A 128.2(10) . . ?
B9A B4A C8A 58.41(11) . . ?
B9A B4A B3A 108.05(15) . . ?
B9A B4A B1A 108.18(15) . . ?
B9A B4A H4A 119.1(10) . . ?
B5A B4A C8A 104.21(15) . . ?
B5A B4A B3A 108.39(15) . . ?
B5A B4A B1A 60.70(12) . . ?
B5A B4A H4A 128.5(11) . . ?
B5A B4A B9A 59.85(12) . . ?
B6A B11A C7A 103.95(15) . . ?
H11A B11A C7A 118.2(11) . . ?
H11A B11A B6A 128.7(12) . . ?
B2A B11A C7A 58.09(11) . . ?
B2A B11A B6A 59.78(12) . . ?
B2A B11A H11A 120.2(11) . . ?
B10A B11A C7A 104.80(15) . . ?
B10A B11A B6A 60.18(12) . . ?
B10A B11A H11A 126.9(11) . . ?
B10A B11A B2A 108.11(16) . . ?
B12A B11A C7A 59.45(12) . . ?
B12A B11A B6A 107.80(16) . . ?
B12A B11A H11A 118.0(12) . . ?
B12A B11A B2A 108.23(15) . . ?
B12A B11A B10A 59.67(13) . . ?
B3A B2A C7A 60.06(11) . . ?
B1A B2A C7A 104.96(14) . . ?
B1A B2A B3A 59.16(11) . . ?
B6A B2A C7A 104.44(15) . . ?
B6A B2A B3A 107.61(15) . . ?
B6A B2A B1A 60.02(12) . . ?
B11A B2A C7A 58.38(12) . . ?
B11A B2A B3A 108.92(15) . . ?
B11A B2A B1A 108.34(15) . . ?
B11A B2A B6A 60.12(13) . . ?
H2A B2A C7A 120.4(11) . . ?
H2A B2A B3A 121.6(12) . . ?
H2A B2A B1A 126.8(11) . . ?
H2A B2A B6A 124.8(11) . . ?
H2A B2A B11A 118.1(11) . . ?
B6B B5B C4B 103.99(15) . . ?
B10B B5B C4B 59.28(12) . . ?
B10B B5B B6B 108.19(16) . . ?
B11B B5B C4B 104.79(15) . . ?
B11B B5B B6B 60.30(13) . . ?
B11B B5B B10B 59.97(12) . . ?
H5B B5B C4B 117.1(11) . . ?
H5B B5B B6B 128.6(11) . . ?
H5B B5B B10B 118.6(11) . . ?
H5B B5B B11B 128.6(11) . . ?
B1B B5B C4B 58.00(11) . . ?
B1B B5B B6B 59.95(12) . . ?
B1B B5B B10B 108.26(15) . . ?
B1B B5B B11B 108.33(15) . . ?
B1B B5B H5B 118.4(11) . . ?
B4A B9A C8A 58.96(11) . . ?
H9A B9A C8A 118.5(11) . . ?
H9A B9A B4A 118.1(11) . . ?
B5A B9A C8A 104.80(15) . . ?
B5A B9A B4A 60.07(12) . . ?
B5A B9A H9A 126.7(11) . . ?
B10A B9A C8A 104.84(15) . . ?
B10A B9A B4A 108.92(15) . . ?
B10A B9A H9A 127.4(11) . . ?
B10A B9A B5A 60.67(13) . . ?
B12A B9A C8A 59.44(12) . . ?
B12A B9A B4A 109.26(15) . . ?
B12A B9A H9A 119.4(11) . . ?
B12A B9A B5A 108.44(15) . . ?
B12A B9A B10A 59.48(13) . . ?
B6A B5A B1A 60.05(12) . . ?
B4A B5A B1A 59.54(12) . . ?
B4A B5A B6A 107.68(15) . . ?
B9A B5A B1A 107.43(15) . . ?
B9A B5A B6A 107.48(15) . . ?
B9A B5A B4A 60.08(12) . . ?
H5A B5A B1A 124.4(11) . . ?
H5A B5A B6A 123.5(12) . . ?
H5A B5A B4A 121.6(12) . . ?
H5A B5A B9A 119.6(11) . . ?
B10A B5A B1A 108.26(15) . . ?
B10A B5A B6A 60.18(12) . . ?
B10A B5A B4A 108.21(15) . . ?
B10A B5A B9A 59.77(12) . . ?
B10A B5A H5A 119.9(12) . . ?
B3B B2B B6B 108.27(15) . . ?
B8B B2B B6B 107.39(16) . . ?
B8B B2B B3B 60.57(12) . . ?
H2B B2B B6B 123.2(11) . . ?
H2B B2B B3B 118.9(12) . . ?
H2B B2B B8B 122.0(11) . . ?
B7B B2B B6B 59.40(13) . . ?
B7B B2B B3B 108.31(15) . . ?
B7B B2B B8B 59.71(13) . . ?
B7B B2B H2B 124.4(11) . . ?
B1B B2B B6B 59.73(12) . . ?
B1B B2B B3B 60.15(12) . . ?
B1B B2B B8B 107.83(15) . . ?
B1B B2B H2B 120.5(11) . . ?
B1B B2B B7B 107.11(16) . . ?
B12B B7B B6B 107.69(16) . . ?
B11B B7B B6B 60.11(13) . . ?
B11B B7B B12B 60.04(13) . . ?
B8B B7B B6B 107.69(16) . . ?
B8B B7B B12B 60.29(13) . . ?
B8B B7B B11B 108.53(15) . . ?
B2B B7B B6B 60.09(13) . . ?
B2B B7B B12B 107.58(16) . . ?
B2B B7B B11B 108.32(16) . . ?
B2B B7B B8B 59.40(12) . . ?
H7B B7B B6B 123.6(11) . . ?
H7B B7B B12B 121.2(11) . . ?
H7B B7B B11B 123.1(11) . . ?
H7B B7B B8B 119.5(11) . . ?
H7B B7B B2B 121.2(11) . . ?
B11A B10A B6A 59.97(12) . . ?
B9A B10A B6A 106.83(15) . . ?
B9A B10A B11A 107.66(15) . . ?
B5A B10A B6A 59.55(12) . . ?
B5A B10A B11A 107.88(15) . . ?
B5A B10A B9A 59.57(12) . . ?
H10A B10A B6A 125.1(11) . . ?
H10A B10A B11A 121.1(12) . . ?
H10A B10A B9A 120.9(11) . . ?
H10A B10A B5A 124.1(12) . . ?
B12A B10A B6A 107.66(15) . . ?
B12A B10A B11A 59.70(12) . . ?
B12A B10A B9A 60.56(12) . . ?
B12A B10A B5A 108.42(16) . . ?
B12A B10A H10A 118.3(11) . . ?
B6B B1B C4B 104.10(15) . . ?
B3B B1B C4B 60.12(11) . . ?
B3B B1B B6B 108.15(15) . . ?
B5B B1B C4B 58.21(12) . . ?
B5B B1B B6B 59.88(12) . . ?
B5B B1B B3B 109.14(14) . . ?
B2B B1B C4B 104.91(14) . . ?
B2B B1B B6B 60.24(13) . . ?
B2B B1B B3B 59.50(12) . . ?
B2B B1B B5B 108.34(15) . . ?
H1B B1B C4B 118.7(11) . . ?
H1B B1B B6B 128.0(11) . . ?
H1B B1B B3B 117.9(11) . . ?
H1B B1B B5B 119.9(11) . . ?
H1B B1B B2B 126.6(11) . . ?
C7A B12A C8A 56.59(11) . . ?
B11A B12A C8A 103.84(15) . . ?
B11A B12A C7A 58.29(12) . . ?
B9A B12A C8A 57.90(12) . . ?
B9A B12A C7A 103.70(15) . . ?
B9A B12A B11A 107.91(16) . . ?
B10A B12A C8A 104.03(15) . . ?
B10A B12A C7A 104.64(15) . . ?
B10A B12A B11A 60.62(13) . . ?
B10A B12A B9A 59.96(13) . . ?
H12A B12A C8A 118.3(12) . . ?
H12A B12A C7A 116.0(11) . . ?
H12A B12A B11A 122.7(12) . . ?
H12A B12A B9A 126.6(11) . . ?
H12A B12A B10A 132.4(12) . . ?

loop_
_geom_bond_atom_site_label_1
_geom_bond_atom_site_label_2
_geom_bond_distance
_geom_bond_site_symmetry_2
_geom_bond_publ_flag
Br20 C15A 1.858(2) . ?
Br1 C16B 1.863(2) . ?
O18A C14A 1.205(2) . ?
O18B C14B 1.209(2) . ?
O19B C17B 1.206(2) . ?
N13A C17A 1.421(2) . ?
N13A C14A 1.414(2) . ?
N13A B3A 1.490(3) . ?
O19A C17A 1.212(2) . ?
N13B C17B 1.409(2) . ?
N13B C14B 1.430(2) . ?
N13B B3B 1.491(3) . ?
C8A H8A 0.96(2) . ?
C8A C7A 1.647(3) . ?
C8A B3A 1.724(3) . ?
C8A B4A 1.725(3) . ?
C8A B9A 1.715(3) . ?
C8A B12A 1.743(3) . ?
C7A H7A 0.97(2) . ?
C7A B3A 1.756(3) . ?
C7A B11A 1.710(3) . ?
C7A B2A 1.705(3) . ?
C7A B12A 1.732(3) . ?
C4B H4B 0.97(2) . ?
C4B C9B 1.639(3) . ?
C4B B10B 1.727(3) . ?
C4B B3B 1.756(3) . ?
C4B B5B 1.707(3) . ?
C4B B1B 1.703(3) . ?
C15B H15B 0.96(2) . ?
C15B C16B 1.329(3) . ?
C15B C14B 1.501(3) . ?
C15A C14A 1.509(3) . ?
C15A C16A 1.330(3) . ?
C16B C17B 1.514(3) . ?
C17A C16A 1.498(3) . ?
C9B H9B 0.94(2) . ?
C9B B10B 1.741(3) . ?
C9B B3B 1.729(3) . ?
C9B B12B 1.708(3) . ?
C9B B8B 1.719(3) . ?
B3A B1A 1.779(3) . ?
B3A B4A 1.796(3) . ?
B3A B2A 1.799(3) . ?
C16A H16A 0.95(2) . ?
B1A H1A 1.05(2) . ?
B1A B6A 1.799(3) . ?
B1A B4A 1.784(3) . ?
B1A B2A 1.805(3) . ?
B1A B5A 1.805(3) . ?
B6B H6B 1.13(2) . ?
B6B B11B 1.801(3) . ?
B6B B5B 1.796(3) . ?
B6B B2B 1.807(3) . ?
B6B B7B 1.794(3) . ?
B6B B1B 1.798(3) . ?
B10B H10B 1.12(2) . ?
B10B B12B 1.796(3) . ?
B10B B11B 1.785(3) . ?
B10B B5B 1.783(3) . ?
B3B B8B 1.803(3) . ?
B3B B2B 1.788(3) . ?
B3B B1B 1.799(3) . ?
B12B H12B 1.08(2) . ?
B12B B11B 1.795(3) . ?
B12B B8B 1.797(3) . ?
B12B B7B 1.786(3) . ?
B11B H11B 1.09(2) . ?
B11B B5B 1.790(3) . ?
B11B B7B 1.802(3) . ?
B8B H8B 1.10(2) . ?
B8B B2B 1.787(3) . ?
B8B B7B 1.793(3) . ?
B6A H6A 1.09(2) . ?
B6A B11A 1.798(3) . ?
B6A B2A 1.792(3) . ?
B6A B5A 1.791(3) . ?
B6A B10A 1.802(3) . ?
B4A H4A 1.10(2) . ?
B4A B9A 1.788(3) . ?
B4A B5A 1.788(3) . ?
B11A H11A 1.09(2) . ?
B11A B2A 1.798(3) . ?
B11A B10A 1.796(3) . ?
B11A B12A 1.780(3) . ?
B2A H2A 1.06(2) . ?
B5B H5B 1.09(2) . ?
B5B B1B 1.801(3) . ?
B9A H9A 1.06(2) . ?
B9A B5A 1.784(3) . ?
B9A B10A 1.788(3) . ?
B9A B12A 1.798(3) . ?
B5A H5A 1.06(2) . ?
B5A B10A 1.804(3) . ?
B2B H2B 1.06(2) . ?
B2B B7B 1.814(3) . ?
B2B B1B 1.803(3) . ?
B7B H7B 1.10(2) . ?
B10A H10A 1.05(2) . ?
B10A B12A 1.779(3) . ?
B1B H1B 1.04(2) . ?
B12A H12A 1.07(2) . ?

loop_
_geom_torsion_atom_site_label_1
_geom_torsion_atom_site_label_2
_geom_torsion_atom_site_label_3
_geom_torsion_atom_site_label_4
_geom_torsion
_geom_torsion_site_symmetry_1
_geom_torsion_site_symmetry_2
_geom_torsion_site_symmetry_3
_geom_torsion_site_symmetry_4
_geom_torsion_publ_flag
Br20 C15A C14A O18A 2.24(18) . . . . ?
Br20 C15A C14A N13A -178.75(14) . . . . ?
Br20 C15A C16A C17A 179.12(18) . . . . ?
Br1 C16B C15B C14B 179.15(19) . . . . ?
Br1 C16B C17B O19B 0.22(18) . . . . ?
Br1 C16B C17B N13B -179.80(14) . . . . ?
O18A C14A N13A C17A 177.8(2) . . . . ?
O18A C14A N13A B3A 10.1(2) . . . . ?
O18A C14A C15A C16A -177.3(2) . . . . ?
O18B C14B N13B C17B 178.6(2) . . . . ?
O18B C14B N13B B3B 4.6(2) . . . . ?
O18B C14B C15B C16B -178.8(2) . . . . ?
O19B C17B N13B C14B -179.2(2) . . . . ?
O19B C17B N13B B3B -5.2(2) . . . . ?
O19B C17B C16B C15B 179.6(2) . . . . ?
N13A C17A C16A C15A 0.59(16) . . . . ?
N13A C14A C15A C16A 1.70(17) . . . . ?
O19A C17A C16A C15A -179.0(2) . . . . ?
N13B C17B C16B C15B -0.38(17) . . . . ?
N13B C14B C15B C16B 0.68(16) . . . . ?
